data_7113950
loop_
_publ_author_name
'Timothy C. Davenport'
'Hyun S. Ahn'
'Micah S. Ziegler'
'T. Don Tilley'

_publ_section_title
;
 A molecular structural analog of proposed dinuclear active sites in
 cobalt-based water oxidation catalysts
;
_journal_name_full Chem.Commun.
_journal_page_first 6326
_journal_paper_doi 10.1039/C3CC46865H
_journal_volume 50
_journal_year 2014
_chemical_formula_moiety 'C30 H20 F2 N6'
_chemical_formula_sum 'C30 H20 F2 N6'
_chemical_formula_weight 502.52
_chemical_name_common DPFN
_chemical_name_systematic
;
 2,7-bis(di-2-pyridylfluoromethyl)-1,8-naphthyridine
;
_space_group_IT_number 14
_symmetry_cell_setting monoclinic
_symmetry_space_group_name_Hall '-P 2ybc'
_symmetry_space_group_name_H-M 'P 1 21/c 1'
_atom_sites_solution_hydrogens geom
_atom_sites_solution_primary direct
_atom_sites_solution_secondary difmap
_audit_creation_method SHELXL-97
_cell_angle_alpha 90.00
_cell_angle_beta 96.074(4)
_cell_angle_gamma 90.00
_cell_formula_units_Z 4
_cell_length_a 8.7660(5)
_cell_length_b 23.8721(16)
_cell_length_c 11.4381(7)
_cell_measurement_reflns_used 7403
_cell_measurement_temperature 100(2)
_cell_measurement_theta_max 67.98
_cell_measurement_theta_min 3.70
_cell_volume 2380.1(3)
_computing_cell_refinement 'Bruker SAINT'
_computing_data_collection 'Bruker APEX2'
_computing_data_reduction 'Bruker SAINT'
_computing_molecular_graphics ORTEP-32
_computing_publication_material WinGX
_computing_structure_refinement 'SHELXL-97 (Sheldrick, 2008)'
_computing_structure_solution 'SHELXS-97 (Sheldrick, 2008)'
_diffrn_ambient_temperature 100(2)
_diffrn_detector_area_resol_mean 8.366
_diffrn_measured_fraction_theta_full 0.971
_diffrn_measured_fraction_theta_max 0.971
_diffrn_measurement_device_type 'Bruker APEX-II CCD'
_diffrn_measurement_method '\f and \w scans'
_diffrn_radiation_monochromator 'HELIOS multilayer mirrors'
_diffrn_radiation_source 'microfocus rotating anode'
_diffrn_radiation_type CuK\a
_diffrn_radiation_wavelength 1.54178
_diffrn_reflns_av_R_equivalents 0.0302
_diffrn_reflns_av_sigmaI/netI 0.0364
_diffrn_reflns_limit_h_max 10
_diffrn_reflns_limit_h_min -10
_diffrn_reflns_limit_k_max 25
_diffrn_reflns_limit_k_min -28
_diffrn_reflns_limit_l_max 12
_diffrn_reflns_limit_l_min -13
_diffrn_reflns_number 11151
_diffrn_reflns_theta_full 65.06
_diffrn_reflns_theta_max 65.06
_diffrn_reflns_theta_min 3.70
_diffrn_standards_number 0
_exptl_absorpt_coefficient_mu 0.797
_exptl_absorpt_correction_T_max 0.9463
_exptl_absorpt_correction_T_min 0.8441
_exptl_absorpt_correction_type multi-scan
_exptl_absorpt_process_details SADABS
_exptl_crystal_colour colourless
_exptl_crystal_density_diffrn 1.402
_exptl_crystal_density_method 'not measured'
_exptl_crystal_description block
_exptl_crystal_F_000 1040
_exptl_crystal_size_max 0.22
_exptl_crystal_size_mid 0.11
_exptl_crystal_size_min 0.07
_refine_diff_density_max 0.261
_refine_diff_density_min -0.223
_refine_diff_density_rms 0.044
_refine_ls_extinction_method none
_refine_ls_goodness_of_fit_ref 1.041
_refine_ls_hydrogen_treatment constr
_refine_ls_matrix_type full
_refine_ls_number_parameters 343
_refine_ls_number_reflns 3941
_refine_ls_number_restraints 0
_refine_ls_restrained_S_all 1.041
_refine_ls_R_factor_all 0.0419
_refine_ls_R_factor_gt 0.0360
_refine_ls_shift/su_max 0.000
_refine_ls_shift/su_mean 0.000
_refine_ls_structure_factor_coef Fsqd
_refine_ls_weighting_details 'calc w=1/[\s^2^(Fo^2^)+(0.0557P)^2^+0.6088P] where P=(Fo^2^+2Fc^2^)/3'
_refine_ls_weighting_scheme calc
_refine_ls_wR_factor_gt 0.0934
_refine_ls_wR_factor_ref 0.0976
_reflns_number_gt 3494
_reflns_number_total 3941
_reflns_threshold_expression >2\s(I)
_cod_data_source_file c3cc46865h2.cif
_cod_data_source_block dpfn
_cod_original_sg_symbol_H-M P2(1)/c
_cod_database_code 7113950

loop_
_symmetry_equiv_pos_as_xyz
'x, y, z'
'-x, y+1/2, -z+1/2'
'-x, -y, -z'
'x, -y-1/2, z-1/2'

loop_
_atom_site_label
_atom_site_type_symbol
_atom_site_fract_x
_atom_site_fract_y
_atom_site_fract_z
_atom_site_U_iso_or_equiv
_atom_site_adp_type
_atom_site_occupancy
_atom_site_symmetry_multiplicity
_atom_site_calc_flag
_atom_site_refinement_flags
C1 C -0.09369(14) 0.31295(6) 0.51091(11) 0.0165(3) Uani 1 1 d .
C2 C -0.11949(15) 0.33409(6) 0.39429(11) 0.0187(3) Uani 1 1 d .
H2 H -0.0689 0.3670 0.3721 0.022 Uiso 1 1 calc R
C3 C -0.21861(15) 0.30596(6) 0.31493(11) 0.0179(3) Uani 1 1 d .
H3 H -0.2385 0.3191 0.2364 0.022 Uiso 1 1 calc R
C4 C -0.39939(15) 0.22569(6) 0.27794(11) 0.0188(3) Uani 1 1 d .
H4 H -0.4252 0.2362 0.1982 0.023 Uiso 1 1 calc R
C5 C -0.46614(15) 0.18015(6) 0.32320(11) 0.0191(3) Uani 1 1 d .
H5 H -0.5418 0.1591 0.2765 0.023 Uiso 1 1 calc R
C6 C -0.42037(14) 0.16475(6) 0.44159(11) 0.0164(3) Uani 1 1 d .
C7 C -0.25684(14) 0.23924(6) 0.46914(11) 0.0155(3) Uani 1 1 d .
C8 C -0.29134(15) 0.25703(6) 0.35126(11) 0.0167(3) Uani 1 1 d .
C9 C 0.01349(15) 0.34506(6) 0.60206(11) 0.0177(3) Uani 1 1 d .
C10 C -0.50049(15) 0.11555(6) 0.49433(11) 0.0177(3) Uani 1 1 d .
C11 C -0.06858(15) 0.39825(6) 0.63500(11) 0.0175(3) Uani 1 1 d .
C12 C -0.13082(17) 0.40272(6) 0.74159(12) 0.0236(3) Uani 1 1 d .
H12 H -0.1195 0.3733 0.7977 0.028 Uiso 1 1 calc R
C13 C -0.20960(17) 0.45120(7) 0.76380(13) 0.0283(3) Uani 1 1 d .
H13 H -0.2534 0.4556 0.8357 0.034 Uiso 1 1 calc R
C14 C -0.22360(16) 0.49306(6) 0.67987(13) 0.0265(3) Uani 1 1 d .
H14 H -0.2764 0.5268 0.6932 0.032 Uiso 1 1 calc R
C15 C -0.15894(15) 0.48461(6) 0.57596(12) 0.0215(3) Uani 1 1 d .
H15 H -0.1692 0.5134 0.5182 0.026 Uiso 1 1 calc R
C16 C 0.17238(15) 0.35573(6) 0.56284(11) 0.0187(3) Uani 1 1 d .
C17 C 0.23552(18) 0.31841(7) 0.48830(13) 0.0281(3) Uani 1 1 d .
H17 H 0.1771 0.2878 0.4548 0.034 Uiso 1 1 calc R
C18 C 0.38516(19) 0.32661(8) 0.46355(14) 0.0350(4) Uani 1 1 d .
H18 H 0.4308 0.3019 0.4123 0.042 Uiso 1 1 calc R
C19 C 0.46705(16) 0.37148(8) 0.51487(13) 0.0306(3) Uani 1 1 d .
H19 H 0.5700 0.3782 0.4998 0.037 Uiso 1 1 calc R
C20 C 0.39491(17) 0.40618(6) 0.58852(14) 0.0278(3) Uani 1 1 d .
H20 H 0.4512 0.4369 0.6238 0.033 Uiso 1 1 calc R
C21 C -0.64931(15) 0.13665(6) 0.53662(11) 0.0192(3) Uani 1 1 d .
C22 C -0.79108(17) 0.11554(7) 0.49204(13) 0.0279(3) Uani 1 1 d .
H22 H -0.7994 0.0875 0.4328 0.034 Uiso 1 1 calc R
C23 C -0.92066(17) 0.13680(8) 0.53699(14) 0.0340(4) Uani 1 1 d .
H23 H -1.0197 0.1232 0.5092 0.041 Uiso 1 1 calc R
C24 C -0.90386(18) 0.17790(7) 0.62235(13) 0.0312(4) Uani 1 1 d .
H24 H -0.9905 0.1927 0.6552 0.037 Uiso 1 1 calc R
C25 C -0.75786(18) 0.19699(7) 0.65879(12) 0.0270(3) Uani 1 1 d .
H25 H -0.7468 0.2259 0.7162 0.032 Uiso 1 1 calc R
C26 C -0.39681(15) 0.08410(5) 0.58780(11) 0.0172(3) Uani 1 1 d .
C27 C -0.43606(16) 0.07460(6) 0.70036(12) 0.0215(3) Uani 1 1 d .
H27 H -0.5286 0.0892 0.7244 0.026 Uiso 1 1 calc R
C28 C -0.33714(18) 0.04326(6) 0.77696(12) 0.0266(3) Uani 1 1 d .
H28 H -0.3610 0.0362 0.8547 0.032 Uiso 1 1 calc R
C29 C -0.20423(17) 0.02238(6) 0.73985(13) 0.0272(3) Uani 1 1 d .
H29 H -0.1352 0.0005 0.7906 0.033 Uiso 1 1 calc R
C30 C -0.17450(17) 0.03436(7) 0.62629(14) 0.0276(3) Uani 1 1 d .
H30 H -0.0826 0.0202 0.6003 0.033 Uiso 1 1 calc R
N1 N -0.15909(12) 0.26806(5) 0.54799(9) 0.0161(2) Uani 1 1 d .
N2 N -0.31975(12) 0.19247(5) 0.51264(9) 0.0162(2) Uani 1 1 d .
N3 N -0.08259(13) 0.43791(5) 0.55265(9) 0.0190(2) Uani 1 1 d .
N4 N 0.25002(14) 0.39897(5) 0.61308(10) 0.0228(3) Uani 1 1 d .
N5 N -0.63104(14) 0.17711(5) 0.61792(10) 0.0225(3) Uani 1 1 d .
N6 N -0.26735(14) 0.06472(5) 0.55082(10) 0.0232(3) Uani 1 1 d .
F1 F 0.03934(9) 0.31194(3) 0.70298(6) 0.02096(18) Uani 1 1 d .
F2 F -0.53950(9) 0.07681(3) 0.40356(7) 0.02260(19) Uani 1 1 d .

loop_
_atom_site_aniso_label
_atom_site_aniso_U_11
_atom_site_aniso_U_22
_atom_site_aniso_U_33
_atom_site_aniso_U_23
_atom_site_aniso_U_13
_atom_site_aniso_U_12
C1 0.0182(6) 0.0195(6) 0.0116(6) -0.0002(5) 0.0003(5) 0.0020(5)
C2 0.0222(6) 0.0205(6) 0.0130(6) 0.0019(5) 0.0009(5) 0.0004(5)
C3 0.0211(6) 0.0225(7) 0.0100(6) 0.0012(5) 0.0007(5) 0.0036(5)
C4 0.0215(6) 0.0256(7) 0.0090(6) -0.0013(5) -0.0005(5) 0.0029(5)
C5 0.0202(6) 0.0244(7) 0.0115(6) -0.0026(5) -0.0030(5) 0.0000(5)
C6 0.0165(6) 0.0200(6) 0.0125(6) -0.0025(5) 0.0007(5) 0.0019(5)
C7 0.0157(6) 0.0195(6) 0.0108(6) -0.0008(5) -0.0001(4) 0.0026(5)
C8 0.0179(6) 0.0219(6) 0.0103(6) -0.0001(5) 0.0009(5) 0.0051(5)
C9 0.0213(6) 0.0203(6) 0.0105(6) 0.0030(5) -0.0030(5) -0.0012(5)
C10 0.0204(6) 0.0199(6) 0.0120(6) -0.0041(5) -0.0018(5) -0.0035(5)
C11 0.0175(6) 0.0209(7) 0.0132(6) -0.0018(5) -0.0027(5) -0.0041(5)
C12 0.0279(7) 0.0285(7) 0.0146(6) -0.0004(5) 0.0030(5) -0.0054(6)
C13 0.0298(7) 0.0357(8) 0.0206(7) -0.0060(6) 0.0080(6) -0.0037(6)
C14 0.0239(7) 0.0273(7) 0.0284(8) -0.0070(6) 0.0037(6) 0.0014(6)
C15 0.0203(6) 0.0221(7) 0.0216(7) 0.0002(5) -0.0008(5) -0.0001(5)
C16 0.0206(6) 0.0210(6) 0.0133(6) 0.0042(5) -0.0033(5) 0.0014(5)
C17 0.0258(7) 0.0338(8) 0.0239(7) -0.0061(6) -0.0009(6) 0.0011(6)
C18 0.0266(8) 0.0539(10) 0.0245(8) -0.0050(7) 0.0023(6) 0.0079(7)
C19 0.0185(7) 0.0464(9) 0.0264(7) 0.0143(7) -0.0003(6) 0.0018(6)
C20 0.0211(7) 0.0261(7) 0.0341(8) 0.0096(6) -0.0065(6) -0.0024(5)
C21 0.0196(6) 0.0221(7) 0.0155(6) 0.0048(5) -0.0008(5) -0.0005(5)
C22 0.0236(7) 0.0353(8) 0.0236(7) 0.0032(6) -0.0032(6) -0.0049(6)
C23 0.0180(7) 0.0506(10) 0.0323(8) 0.0144(7) -0.0019(6) -0.0023(6)
C24 0.0254(7) 0.0443(9) 0.0248(7) 0.0163(6) 0.0073(6) 0.0112(6)
C25 0.0306(8) 0.0314(8) 0.0194(7) 0.0052(6) 0.0051(6) 0.0095(6)
C26 0.0195(6) 0.0164(6) 0.0148(6) -0.0015(5) -0.0020(5) -0.0038(5)
C27 0.0237(7) 0.0224(7) 0.0184(7) 0.0005(5) 0.0021(5) -0.0006(5)
C28 0.0351(8) 0.0261(7) 0.0183(7) 0.0046(5) 0.0005(6) -0.0005(6)
C29 0.0294(7) 0.0246(7) 0.0257(7) 0.0056(6) -0.0057(6) 0.0019(6)
C30 0.0241(7) 0.0280(7) 0.0304(8) 0.0033(6) 0.0018(6) 0.0046(6)
N1 0.0169(5) 0.0198(5) 0.0112(5) -0.0005(4) -0.0004(4) 0.0011(4)
N2 0.0173(5) 0.0201(5) 0.0108(5) -0.0011(4) -0.0007(4) 0.0003(4)
N3 0.0201(5) 0.0206(6) 0.0157(5) -0.0005(4) -0.0004(4) -0.0019(4)
N4 0.0216(6) 0.0215(6) 0.0240(6) 0.0034(5) -0.0037(5) -0.0002(4)
N5 0.0230(6) 0.0252(6) 0.0192(6) 0.0011(5) 0.0015(4) 0.0031(5)
N6 0.0241(6) 0.0254(6) 0.0200(6) 0.0014(5) 0.0022(4) 0.0032(5)
F1 0.0271(4) 0.0218(4) 0.0127(4) 0.0039(3) -0.0044(3) -0.0032(3)
F2 0.0283(4) 0.0226(4) 0.0157(4) -0.0056(3) -0.0031(3) -0.0051(3)

loop_
_atom_type_symbol
_atom_type_description
_atom_type_scat_dispersion_real
_atom_type_scat_dispersion_imag
_atom_type_scat_source
C C 0.0181 0.0091 'International Tables Vol C Tables 4.2.6.8 and 6.1.1.4'
H H 0.0000 0.0000 'International Tables Vol C Tables 4.2.6.8 and 6.1.1.4'
N N 0.0311 0.0180 'International Tables Vol C Tables 4.2.6.8 and 6.1.1.4'
F F 0.0727 0.0534 'International Tables Vol C Tables 4.2.6.8 and 6.1.1.4'

loop_
_geom_angle_atom_site_label_1
_geom_angle_atom_site_label_2
_geom_angle_atom_site_label_3
_geom_angle
N1 C1 C2 124.32(12)
N1 C1 C9 116.58(11)
C2 C1 C9 119.07(11)
C3 C2 C1 118.44(12)
C3 C2 H2 120.8
C1 C2 H2 120.8
C2 C3 C8 119.08(11)
C2 C3 H3 120.5
C8 C3 H3 120.5
C5 C4 C8 119.03(12)
C5 C4 H4 120.5
C8 C4 H4 120.5
C4 C5 C6 118.67(12)
C4 C5 H5 120.7
C6 C5 H5 120.7
N2 C6 C5 124.28(12)
N2 C6 C10 116.78(11)
C5 C6 C10 118.77(11)
N2 C7 N1 114.99(11)
N2 C7 C8 122.67(12)
N1 C7 C8 122.34(12)
C4 C8 C3 123.94(11)
C4 C8 C7 117.99(12)
C3 C8 C7 118.05(12)
F1 C9 C11 107.83(10)
F1 C9 C16 105.27(10)
C11 C9 C16 113.68(11)
F1 C9 C1 108.24(10)
C11 C9 C1 108.23(10)
C16 C9 C1 113.30(10)
F2 C10 C21 107.60(10)
F2 C10 C6 107.50(10)
C21 C10 C6 108.45(11)
F2 C10 C26 105.91(10)
C21 C10 C26 114.00(10)
C6 C10 C26 113.02(10)
N3 C11 C12 123.35(13)
N3 C11 C9 115.30(11)
C12 C11 C9 121.26(12)
C13 C12 C11 118.31(13)
C13 C12 H12 120.8
C11 C12 H12 120.8
C14 C13 C12 119.09(13)
C14 C13 H13 120.5
C12 C13 H13 120.5
C13 C14 C15 118.46(14)
C13 C14 H14 120.8
C15 C14 H14 120.8
N3 C15 C14 123.35(13)
N3 C15 H15 118.3
C14 C15 H15 118.3
N4 C16 C17 122.91(13)
N4 C16 C9 116.23(12)
C17 C16 C9 120.53(13)
C18 C17 C16 118.86(15)
C18 C17 H17 120.6
C16 C17 H17 120.6
C17 C18 C19 118.84(15)
C17 C18 H18 120.6
C19 C18 H18 120.6
C20 C19 C18 118.17(14)
C20 C19 H19 120.9
C18 C19 H19 120.9
N4 C20 C19 123.77(14)
N4 C20 H20 118.1
C19 C20 H20 118.1
N5 C21 C22 123.65(14)
N5 C21 C10 114.55(12)
C22 C21 C10 121.79(13)
C21 C22 C23 117.80(15)
C21 C22 H22 121.1
C23 C22 H22 121.1
C24 C23 C22 119.35(14)
C24 C23 H23 120.3
C22 C23 H23 120.3
C25 C24 C23 118.29(14)
C25 C24 H24 120.9
C23 C24 H24 120.9
N5 C25 C24 123.75(15)
N5 C25 H25 118.1
C24 C25 H25 118.1
N6 C26 C27 122.72(12)
N6 C26 C10 114.32(11)
C27 C26 C10 122.92(12)
C28 C27 C26 118.40(13)
C28 C27 H27 120.8
C26 C27 H27 120.8
C29 C28 C27 119.65(13)
C29 C28 H28 120.2
C27 C28 H28 120.2
C28 C29 C30 117.74(13)
C28 C29 H29 121.1
C30 C29 H29 121.1
N6 C30 C29 123.88(14)
N6 C30 H30 118.1
C29 C30 H30 118.1
C1 N1 C7 117.76(11)
C6 N2 C7 117.28(11)
C11 N3 C15 117.44(11)
C16 N4 C20 117.44(13)
C25 N5 C21 117.13(13)
C26 N6 C30 117.61(12)

loop_
_geom_bond_atom_site_label_1
_geom_bond_atom_site_label_2
_geom_bond_distance
C1 N1 1.3070(18)
C1 C2 1.4218(18)
C1 C9 1.5329(17)
C2 C3 1.3648(19)
C2 H2 0.9500
C3 C8 1.414(2)
C3 H3 0.9500
C4 C5 1.363(2)
C4 C8 1.4114(19)
C4 H4 0.9500
C5 C6 1.4195(18)
C5 H5 0.9500
C6 N2 1.3133(17)
C6 C10 1.5251(18)
C7 N2 1.3624(18)
C7 N1 1.3629(17)
C7 C8 1.4154(18)
C9 F1 1.3977(15)
C9 C11 1.5262(19)
C9 C16 1.5292(18)
C10 F2 1.4054(15)
C10 C21 1.5241(18)
C10 C26 1.5255(18)
C11 N3 1.3319(18)
C11 C12 1.3915(19)
C12 C13 1.385(2)
C12 H12 0.9500
C13 C14 1.382(2)
C13 H13 0.9500
C14 C15 1.385(2)
C14 H14 0.9500
C15 N3 1.3416(19)
C15 H15 0.9500
C16 N4 1.3329(19)
C16 C17 1.388(2)
C17 C18 1.385(2)
C17 H17 0.9500
C18 C19 1.385(3)
C18 H18 0.9500
C19 C20 1.381(2)
C19 H19 0.9500
C20 N4 1.341(2)
C20 H20 0.9500
C21 N5 1.3385(19)
C21 C22 1.387(2)
C22 C23 1.391(2)
C22 H22 0.9500
C23 C24 1.381(3)
C23 H23 0.9500
C24 C25 1.381(2)
C24 H24 0.9500
C25 N5 1.338(2)
C25 H25 0.9500
C26 N6 1.3352(19)
C26 C27 1.3860(19)
C27 C28 1.385(2)
C27 H27 0.9500
C28 C29 1.375(2)
C28 H28 0.9500
C29 C30 1.382(2)
C29 H29 0.9500
C30 N6 1.336(2)
C30 H30 0.9500
